data_2023138
loop_
_publ_author_name
'Theppitak, Chatphorn'
'Laksee, Sakchai'
'Chainok, Kittipong'

_publ_section_title
;
 Synthesis, crystal structure and properties of
 poly[di-\m3-chlorido-di-\m2-chlorido-bis[4-methyl-N-(pyridin-2-ylmethylidene)aniline]dicadmium(II)]
;
_journal_coeditor_code WM5718
_journal_issue 6
_journal_name_full 'Acta Crystallographica Section E Crystallographic Communications'
_journal_paper_doi 10.1107/S2056989024004274
_journal_volume 80
_journal_year 2024
_chemical_formula_iupac '[Cd2 Cl4 (C13 H12 N2)]'
_chemical_formula_moiety 'C13 H12 Cd2 Cl4 N2'
_chemical_formula_sum 'C13 H12 Cd2 Cl4 N2'
_chemical_formula_weight 562.85
_chemical_name_systematic
Poly[di-\m~3~-chlorido-di-\m~2~-chlorido-[4-methyl-<i>N</i>-(pyridin-2-ylmethylidene)aniline]dicadmium(II)]
_space_group_crystal_system triclinic
_space_group_IT_number 2
_space_group_name_Hall '-P 1'
_space_group_name_H-M_alt 'P -1'
_atom_sites_solution_hydrogens geom
_atom_sites_solution_primary dual
_audit_creation_method
;
Olex2 1.5-alpha
(compiled 2022.11.02 svn.ra8b101fa for OlexSys, GUI svn.r6635)
;
_cell_angle_alpha 107.5660(10)
_cell_angle_beta 100.5230(10)
_cell_angle_gamma 106.7990(10)
_cell_formula_units_Z 2
_cell_length_a 6.8597(2)
_cell_length_b 10.8855(4)
_cell_length_c 12.8106(5)
_cell_measurement_reflns_used 1412
_cell_measurement_temperature 296
_cell_measurement_theta_max 25.242
_cell_measurement_theta_min 3.157
_cell_volume 834.02(5)
_computing_cell_refinement
;
SAINT (Bruker, 2019)
;
_computing_data_collection
;
APEX4 (Bruker, 2019)
;
_computing_data_reduction
;
SAINT (Bruker, 2019)
;
_computing_molecular_graphics
;
Olex2 1.5-alpha (Dolomanov <i>et al.</i>,  2009)
;
_computing_publication_material
;
Olex2 1.5-alpha (Dolomanov <i>et al.</i>,  2009)
;
_computing_structure_refinement
;
<i>SHELXL2018/3</i> (Sheldrick, 2015b)
;
_computing_structure_solution
;
<i>SHELXT2014/4</i> (Sheldrick, 2015a)
;
_diffrn_ambient_temperature 296
_diffrn_detector 'Bruker PHOTON 200 area detector'
_diffrn_detector_area_resol_mean 7.39
_diffrn_measured_fraction_theta_full 0.999
_diffrn_measured_fraction_theta_max 0.999
_diffrn_measurement_device 'four-circle KAPPA diffractometer'
_diffrn_measurement_device_type 'Bruker D8 QUEST CMOS PHOTON II'
_diffrn_measurement_method '\w and \f scans'
_diffrn_radiation_monochromator graphite
_diffrn_radiation_probe x-ray
_diffrn_radiation_type MoK\a
_diffrn_radiation_wavelength 0.71073
_diffrn_reflns_av_R_equivalents 0.0500
_diffrn_reflns_av_unetI/netI 0.0336
_diffrn_reflns_limit_h_max 8
_diffrn_reflns_limit_h_min -8
_diffrn_reflns_limit_k_max 13
_diffrn_reflns_limit_k_min -13
_diffrn_reflns_limit_l_max 15
_diffrn_reflns_limit_l_min -15
_diffrn_reflns_number 20153
_diffrn_reflns_theta_full 25.242
_diffrn_reflns_theta_max 26.393
_diffrn_reflns_theta_min 3.157
_diffrn_source 'sealed x-ray tube'
_diffrn_source_current 30.0
_diffrn_source_power 1.5
_diffrn_source_voltage 50.0
_exptl_absorpt_coefficient_mu 3.182
_exptl_absorpt_correction_T_max 0.7454
_exptl_absorpt_correction_T_min 0.6958
_exptl_absorpt_correction_type multi-scan
_exptl_absorpt_process_details
;
(SADABS; Krause <i>et al.</i>,  2015)
;
_exptl_crystal_colour yellow
_exptl_crystal_density_diffrn 2.241
_exptl_crystal_description block
_exptl_crystal_F_000 536
_exptl_crystal_size_max 0.18
_exptl_crystal_size_mid 0.14
_exptl_crystal_size_min 0.14
_refine_diff_density_max 0.725
_refine_diff_density_min -0.407
_refine_ls_extinction_method none
_refine_ls_goodness_of_fit_ref 1.027
_refine_ls_hydrogen_treatment constr
_refine_ls_matrix_type full
_refine_ls_number_parameters 191
_refine_ls_number_reflns 3418
_refine_ls_number_restraints 0
_refine_ls_restrained_S_all 1.027
_refine_ls_R_factor_all 0.0546
_refine_ls_R_factor_gt 0.0303
_refine_ls_shift/su_max 0.000
_refine_ls_shift/su_mean 0.000
_refine_ls_structure_factor_coef Fsqd
_refine_ls_weighting_details 'w=1/[\s^2^(Fo^2^)+(0.0267P)^2^+0.7296P] where P=(Fo^2^+2Fc^2^)/3'
_refine_ls_weighting_scheme calc
_refine_ls_wR_factor_gt 0.0588
_refine_ls_wR_factor_ref 0.0655
_reflns_number_gt 2553
_reflns_number_total 3418
_reflns_threshold_expression 'I > 2\s(I)'
_cod_data_source_file wm5718.cif
_cod_data_source_block I
_cod_database_code 2023138
_shelx_space_group_comment
;
The symmetry employed for this shelxl refinement is uniquely defined
by the following loop, which should always be used as a source of
symmetry information in preference to the above space-group names.
They are only intended as comments.
;
_shelx_estimated_absorpt_t_min 0.598
_shelx_estimated_absorpt_t_max 0.664

loop_
_space_group_symop_operation_xyz
'x, y, z'
'-x, -y, -z'

loop_
_atom_site_type_symbol
_atom_site_label
_atom_site_fract_x
_atom_site_fract_y
_atom_site_fract_z
_atom_site_U_iso_or_equiv
_atom_site_adp_type
_atom_site_calc_flag
_atom_site_occupancy
_atom_site_disorder_assembly
_atom_site_disorder_group
Cd Cd1 0.43896(5) 0.25775(3) 0.19523(2) 0.03039(10) Uani d 1 . .
Cd Cd2 -0.17441(5) 0.09278(3) 0.07673(2) 0.03114(10) Uani d 1 . .
Cl Cl1 0.11124(16) 0.18034(11) 0.27038(9) 0.0364(3) Uani d 1 . .
Cl Cl3 0.46812(15) 0.00951(10) 0.13602(8) 0.0274(2) Uani d 1 . .
Cl Cl4 0.76831(17) 0.31838(11) 0.11374(9) 0.0369(3) Uani d 1 . .
Cl Cl2 0.15327(15) 0.15624(10) -0.01197(8) 0.0294(2) Uani d 1 . .
N N1 0.4732(6) 0.4839(3) 0.2237(3) 0.0345(8) Uani d 1 . .
N N2 0.6415(5) 0.3967(3) 0.3893(3) 0.0298(8) Uani d 1 . .
C C1 0.4082(8) 0.5310(5) 0.1449(4) 0.0456(12) Uani d 1 . .
H H1 0.322184 0.467069 0.072599 0.055 Uiso calc 1 . .
C C2 0.4618(8) 0.6699(5) 0.1650(4) 0.0522(13) Uani d 1 . .
H H2 0.415590 0.698893 0.107078 0.063 Uiso calc 1 . .
C C3 0.5849(8) 0.7646(5) 0.2725(5) 0.0525(13) Uani d 1 . .
H H3 0.622400 0.859025 0.288606 0.063 Uiso calc 1 . .
C C4 0.6520(7) 0.7183(5) 0.3561(4) 0.0424(11) Uani d 1 . .
H H4 0.733459 0.780776 0.429718 0.051 Uiso calc 1 . .
C C5 0.5963(6) 0.5771(4) 0.3286(3) 0.0322(10) Uani d 1 . .
C C6 0.6732(6) 0.5254(4) 0.4146(4) 0.0334(10) Uani d 1 . .
H H6 0.746876 0.587535 0.489373 0.040 Uiso calc 1 . .
C C7 0.7158(6) 0.3456(4) 0.4728(3) 0.0303(9) Uani d 1 . .
C C8 0.8273(7) 0.4274(5) 0.5868(4) 0.0365(10) Uani d 1 . .
H H8 0.863455 0.522899 0.613147 0.044 Uiso calc 1 . .
C C9 0.8839(7) 0.3655(5) 0.6609(4) 0.0416(11) Uani d 1 . .
H H9 0.959473 0.421358 0.736998 0.050 Uiso calc 1 . .
C C10 0.8331(7) 0.2238(5) 0.6266(4) 0.0427(11) Uani d 1 . .
C C11 0.7295(9) 0.1463(5) 0.5128(4) 0.0563(14) Uani d 1 . .
H H11 0.700061 0.051484 0.485576 0.068 Uiso calc 1 . .
C C12 0.6677(8) 0.2051(5) 0.4378(4) 0.0512(14) Uani d 1 . .
H H12 0.591889 0.148618 0.361789 0.061 Uiso calc 1 . .
C C13 0.8854(9) 0.1584(6) 0.7100(5) 0.0617(15) Uani d 1 . .
H H13A 0.989813 0.228147 0.779111 0.093 Uiso calc 1 . .
H H13B 0.941330 0.089598 0.676953 0.093 Uiso calc 1 . .
H H13C 0.758629 0.115638 0.727315 0.093 Uiso calc 1 . .

loop_
_atom_site_aniso_label
_atom_site_aniso_U_11
_atom_site_aniso_U_22
_atom_site_aniso_U_33
_atom_site_aniso_U_12
_atom_site_aniso_U_13
_atom_site_aniso_U_23
Cd1 0.03240(18) 0.02790(18) 0.02645(17) 0.01212(14) 0.00518(13) 0.00540(13)
Cd2 0.02639(17) 0.03096(18) 0.03128(19) 0.01317(14) 0.00606(14) 0.00424(14)
Cl1 0.0329(6) 0.0427(6) 0.0300(5) 0.0128(5) 0.0076(4) 0.0107(5)
Cl3 0.0302(5) 0.0259(5) 0.0252(5) 0.0115(4) 0.0081(4) 0.0075(4)
Cl4 0.0367(6) 0.0292(6) 0.0432(6) 0.0126(5) 0.0138(5) 0.0096(5)
Cl2 0.0305(5) 0.0300(5) 0.0262(5) 0.0126(4) 0.0056(4) 0.0087(4)
N1 0.039(2) 0.031(2) 0.036(2) 0.0180(17) 0.0102(17) 0.0116(17)
N2 0.0279(18) 0.031(2) 0.0265(18) 0.0080(16) 0.0069(15) 0.0093(15)
C1 0.060(3) 0.046(3) 0.039(3) 0.030(3) 0.013(2) 0.018(2)
C2 0.067(4) 0.057(3) 0.053(3) 0.034(3) 0.022(3) 0.036(3)
C3 0.060(3) 0.038(3) 0.069(4) 0.021(3) 0.023(3) 0.027(3)
C4 0.044(3) 0.033(3) 0.049(3) 0.015(2) 0.014(2) 0.014(2)
C5 0.032(2) 0.032(2) 0.032(2) 0.0137(19) 0.0112(19) 0.0095(19)
C6 0.031(2) 0.033(3) 0.030(2) 0.009(2) 0.0087(18) 0.0076(19)
C7 0.030(2) 0.032(2) 0.028(2) 0.0112(19) 0.0059(18) 0.0099(18)
C8 0.034(2) 0.034(2) 0.033(2) 0.006(2) 0.0050(19) 0.011(2)
C9 0.035(2) 0.050(3) 0.030(2) 0.007(2) 0.003(2) 0.014(2)
C10 0.037(3) 0.052(3) 0.040(3) 0.017(2) 0.011(2) 0.018(2)
C11 0.087(4) 0.038(3) 0.044(3) 0.029(3) 0.010(3) 0.015(2)
C12 0.079(4) 0.034(3) 0.029(2) 0.021(3) 0.002(2) 0.004(2)
C13 0.059(3) 0.075(4) 0.065(4) 0.022(3) 0.016(3) 0.047(3)

loop_
_atom_type_symbol
_atom_type_description
_atom_type_scat_dispersion_real
_atom_type_scat_dispersion_imag
_atom_type_scat_source
C C 0.0033 0.0016 'International Tables Vol C Tables 4.2.6.8 and 6.1.1.4'
H H 0.0000 0.0000 'International Tables Vol C Tables 4.2.6.8 and 6.1.1.4'
Cd Cd -0.8075 1.2024 'International Tables Vol C Tables 4.2.6.8 and 6.1.1.4'
Cl Cl 0.1484 0.1585 'International Tables Vol C Tables 4.2.6.8 and 6.1.1.4'
N N 0.0061 0.0033 'International Tables Vol C Tables 4.2.6.8 and 6.1.1.4'

loop_
_geom_angle_atom_site_label_1
_geom_angle_atom_site_label_2
_geom_angle_atom_site_label_3
_geom_angle_site_symmetry_1
_geom_angle_site_symmetry_3
_geom_angle
_geom_angle_publ_flag
Cl1 Cd1 Cl3 . . 93.00(3) ?
Cl1 Cd1 Cl4 . . 176.14(3) ?
Cl1 Cd1 Cl2 . . 86.03(3) ?
Cl3 Cd1 Cl2 . . 85.58(3) ?
Cl4 Cd1 Cl3 . . 83.17(3) ?
Cl4 Cd1 Cl2 . . 93.13(3) ?
N1 Cd1 Cl1 . . 100.54(9) ?
N1 Cd1 Cl3 . . 166.29(9) ?
N1 Cd1 Cl4 . . 83.26(9) ?
N1 Cd1 Cl2 . . 93.16(9) ?
N1 Cd1 N2 . . 72.51(12) ?
N2 Cd1 Cl1 . . 87.37(8) ?
N2 Cd1 Cl3 . . 110.60(9) ?
N2 Cd1 Cl4 . . 94.46(8) ?
N2 Cd1 Cl2 . . 162.83(8) ?
Cl1 Cd2 Cl3 . 1_455 100.81(3) ?
Cl1 Cd2 Cl3 . 2 176.84(3) ?
Cl1 Cd2 Cl2 . 2 93.06(3) ?
Cl1 Cd2 Cl2 . . 86.45(3) ?
Cl3 Cd2 Cl3 1_455 2 81.21(3) ?
Cl3 Cd2 Cl2 1_455 . 172.42(3) ?
Cl4 Cd2 Cl1 1_455 . 94.45(4) ?
Cl4 Cd2 Cl3 1_455 1_455 85.18(3) ?
Cl4 Cd2 Cl3 1_455 2 88.13(3) ?
Cl4 Cd2 Cl2 1_455 2 172.49(3) ?
Cl4 Cd2 Cl2 1_455 . 96.53(3) ?
Cl2 Cd2 Cl3 2 2 84.37(3) ?
Cl2 Cd2 Cl3 2 1_455 93.30(3) ?
Cl2 Cd2 Cl3 . 2 91.45(3) ?
Cl2 Cd2 Cl2 2 . 84.04(3) ?
Cd2 Cl1 Cd1 . . 95.92(4) ?
Cd1 Cl3 Cd2 . 1_655 93.50(3) ?
Cd1 Cl3 Cd2 . 2 93.98(3) ?
Cd2 Cl3 Cd2 1_655 2 98.79(3) ?
Cd2 Cl4 Cd1 1_655 . 97.59(4) ?
Cd1 Cl2 Cd2 . . 91.47(3) ?
Cd2 Cl2 Cd1 2 . 96.07(3) ?
Cd2 Cl2 Cd2 2 . 95.96(3) ?
C1 N1 Cd1 . . 126.8(3) ?
C1 N1 C5 . . 118.1(4) ?
C5 N1 Cd1 . . 114.5(3) ?
C6 N2 Cd1 . . 113.0(3) ?
C6 N2 C7 . . 121.8(3) ?
C7 N2 Cd1 . . 125.1(2) ?
N1 C1 H1 . . 118.4 ?
N1 C1 C2 . . 123.2(4) ?
C2 C1 H1 . . 118.4 ?
C1 C2 H2 . . 120.7 ?
C3 C2 C1 . . 118.6(5) ?
C3 C2 H2 . . 120.7 ?
C2 C3 H3 . . 120.4 ?
C2 C3 C4 . . 119.3(5) ?
C4 C3 H3 . . 120.4 ?
C3 C4 H4 . . 120.6 ?
C3 C4 C5 . . 118.8(4) ?
C5 C4 H4 . . 120.6 ?
N1 C5 C4 . . 122.0(4) ?
N1 C5 C6 . . 118.1(4) ?
C4 C5 C6 . . 119.9(4) ?
N2 C6 C5 . . 121.6(4) ?
N2 C6 H6 . . 119.2 ?
C5 C6 H6 . . 119.2 ?
C8 C7 N2 . . 124.5(4) ?
C12 C7 N2 . . 117.3(4) ?
C12 C7 C8 . . 118.2(4) ?
C7 C8 H8 . . 120.3 ?
C9 C8 C7 . . 119.3(4) ?
C9 C8 H8 . . 120.3 ?
C8 C9 H9 . . 118.6 ?
C8 C9 C10 . . 122.8(4) ?
C10 C9 H9 . . 118.6 ?
C9 C10 C13 . . 121.8(4) ?
C11 C10 C9 . . 116.5(4) ?
C11 C10 C13 . . 121.7(5) ?
C10 C11 H11 . . 119.1 ?
C10 C11 C12 . . 121.7(5) ?
C12 C11 H11 . . 119.1 ?
C7 C12 C11 . . 121.3(4) ?
C7 C12 H12 . . 119.3 ?
C11 C12 H12 . . 119.3 ?
C10 C13 H13A . . 109.5 ?
C10 C13 H13B . . 109.5 ?
C10 C13 H13C . . 109.5 ?
H13A C13 H13B . . 109.5 ?
H13A C13 H13C . . 109.5 ?
H13B C13 H13C . . 109.5 ?

loop_
_geom_bond_atom_site_label_1
_geom_bond_atom_site_label_2
_geom_bond_site_symmetry_2
_geom_bond_distance
_geom_bond_publ_flag
Cd1 Cl1 . 2.6221(11) ?
Cd1 Cl3 . 2.6548(10) ?
Cd1 Cl4 . 2.6543(11) ?
Cd1 Cl2 . 2.6805(10) ?
Cd1 N1 . 2.311(3) ?
Cd1 N2 . 2.378(3) ?
Cd2 Cl1 . 2.5729(10) ?
Cd2 Cl3 2 2.7555(10) ?
Cd2 Cl3 1_455 2.6874(10) ?
Cd2 Cl4 1_455 2.5165(11) ?
Cd2 Cl2 . 2.7074(11) ?
Cd2 Cl2 2 2.6404(10) ?
N1 C1 . 1.327(5) ?
N1 C5 . 1.348(5) ?
N2 C6 . 1.281(5) ?
N2 C7 . 1.426(5) ?
C1 H1 . 0.9300 ?
C1 C2 . 1.377(6) ?
C2 H2 . 0.9300 ?
C2 C3 . 1.374(7) ?
C3 H3 . 0.9300 ?
C3 C4 . 1.375(7) ?
C4 H4 . 0.9300 ?
C4 C5 . 1.385(6) ?
C5 C6 . 1.463(6) ?
C6 H6 . 0.9300 ?
C7 C8 . 1.388(6) ?
C7 C12 . 1.375(6) ?
C8 H8 . 0.9300 ?
C8 C9 . 1.381(6) ?
C9 H9 . 0.9300 ?
C9 C10 . 1.385(6) ?
C10 C11 . 1.369(6) ?
C10 C13 . 1.497(6) ?
C11 H11 . 0.9300 ?
C11 C12 . 1.376(6) ?
C12 H12 . 0.9300 ?
C13 H13A . 0.9600 ?
C13 H13B . 0.9600 ?
C13 H13C . 0.9600 ?

loop_
_geom_torsion_atom_site_label_1
_geom_torsion_atom_site_label_2
_geom_torsion_atom_site_label_3
_geom_torsion_atom_site_label_4
_geom_torsion_site_symmetry_1
_geom_torsion_site_symmetry_2
_geom_torsion_site_symmetry_3
_geom_torsion_site_symmetry_4
_geom_torsion
_geom_torsion_publ_flag
Cd1 N1 C1 C2 . . . . -170.1(4) ?
Cd1 N1 C5 C4 . . . . 173.0(3) ?
Cd1 N1 C5 C6 . . . . -6.4(5) ?
Cd1 N2 C6 C5 . . . . -2.2(5) ?
Cd1 N2 C7 C8 . . . . -177.5(3) ?
Cd1 N2 C7 C12 . . . . 0.5(5) ?
N1 C1 C2 C3 . . . . -1.4(8) ?
N1 C5 C6 N2 . . . . 6.0(6) ?
N2 C7 C8 C9 . . . . 177.5(4) ?
N2 C7 C12 C11 . . . . -178.8(5) ?
C1 N1 C5 C4 . . . . 1.2(6) ?
C1 N1 C5 C6 . . . . -178.3(4) ?
C1 C2 C3 C4 . . . . 0.5(8) ?
C2 C3 C4 C5 . . . . 1.1(7) ?
C3 C4 C5 N1 . . . . -2.0(7) ?
C3 C4 C5 C6 . . . . 177.4(4) ?
C4 C5 C6 N2 . . . . -173.4(4) ?
C5 N1 C1 C2 . . . . 0.6(7) ?
C6 N2 C7 C8 . . . . -0.1(6) ?
C6 N2 C7 C12 . . . . 178.0(4) ?
C7 N2 C6 C5 . . . . -179.9(4) ?
C7 C8 C9 C10 . . . . -0.4(7) ?
C8 C7 C12 C11 . . . . -0.6(8) ?
C8 C9 C10 C11 . . . . 2.6(7) ?
C8 C9 C10 C13 . . . . -176.4(4) ?
C9 C10 C11 C12 . . . . -3.8(8) ?
C10 C11 C12 C7 . . . . 2.9(9) ?
C12 C7 C8 C9 . . . . -0.6(7) ?
C13 C10 C11 C12 . . . . 175.2(5) ?
